data_7031580
loop_
_publ_author_name
'Naidu, K. S.'
'Patil, Yogesh P.'
'Nethaji, Munirathinam'
'Jagirdar, Balaji R.'

_publ_section_title
;
 Synthesis, characterization and reactivity studies of electrophilic
 ruthenium(ii) complexes: a study of H2 activation and labilization.
;
_journal_issue 35
_journal_name_full 'Dalton transactions (Cambridge, England : 2003)'
_journal_page_first 13410
_journal_page_last 13423
_journal_paper_doi 10.1039/c4dt00295d
_journal_volume 43
_journal_year 2014
_chemical_formula_moiety 'C40 H24 F23 N2 O7 P3 Ru S'
_chemical_formula_sum 'C40 H24 F23 N2 O7 P3 Ru S'
_chemical_formula_weight 1307.65
_chemical_name_systematic
;
 ?
;
_space_group_IT_number 15
_symmetry_cell_setting monoclinic
_symmetry_space_group_name_Hall '-C 2yc'
_symmetry_space_group_name_H-M 'C 1 2/c 1'
_atom_sites_solution_hydrogens geom
_atom_sites_solution_primary direct
_atom_sites_solution_secondary difmap
_audit_creation_method SHELXL-97
_cell_angle_alpha 90.00
_cell_angle_beta 118.406(13)
_cell_angle_gamma 90.00
_cell_formula_units_Z 8
_cell_length_a 36.080(5)
_cell_length_b 12.8866(18)
_cell_length_c 24.761(4)
_cell_measurement_reflns_used 9227
_cell_measurement_temperature 110(2)
_cell_measurement_theta_max 24.46
_cell_measurement_theta_min 2.57
_cell_volume 10126(3)
_computing_cell_refinement 'Bruker SAINT'
_computing_data_collection 'Bruker APEX2'
_computing_data_reduction 'Bruker SAINT'
_computing_molecular_graphics ortep-iii
_computing_publication_material 'PLATON (Spek, 2003)'
_computing_structure_refinement 'SHELXL-97 (Sheldrick, 2008)'
_computing_structure_solution 'SHELXS-97 (Sheldrick, 2008)'
_diffrn_ambient_temperature 110(2)
_diffrn_measured_fraction_theta_full 0.941
_diffrn_measured_fraction_theta_max 0.941
_diffrn_measurement_device_type 'Bruker APEX-II CCD'
_diffrn_measurement_method '\w scans'
_diffrn_radiation_monochromator graphite
_diffrn_radiation_source 'fine-focus sealed tube'
_diffrn_radiation_type MoK\a
_diffrn_radiation_wavelength 0.71073
_diffrn_reflns_av_R_equivalents 0.0000
_diffrn_reflns_av_sigmaI/netI 0.0937
_diffrn_reflns_limit_h_max 37
_diffrn_reflns_limit_h_min -42
_diffrn_reflns_limit_k_max 15
_diffrn_reflns_limit_k_min 0
_diffrn_reflns_limit_l_max 29
_diffrn_reflns_limit_l_min 0
_diffrn_reflns_number 8401
_diffrn_reflns_theta_full 25.00
_diffrn_reflns_theta_max 25.00
_diffrn_reflns_theta_min 1.69
_exptl_absorpt_coefficient_mu 0.579
_exptl_absorpt_correction_T_max 0.9030
_exptl_absorpt_correction_T_min 0.8784
_exptl_absorpt_correction_type multi-scan
_exptl_absorpt_process_details SADABS
_exptl_crystal_colour brown
_exptl_crystal_density_diffrn 1.715
_exptl_crystal_density_method 'not measured'
_exptl_crystal_description block
_exptl_crystal_F_000 5168
_exptl_crystal_size_max 0.23
_exptl_crystal_size_mid 0.21
_exptl_crystal_size_min 0.18
_platon_squeeze_details
;
PLATON SQUEEZE was used to remove the disordered solvents 
( As per reviewer?s suggestion we looked into the residual map and found 
that there was diffuse electron density associated with disordered solvent 
in the voids which could not be modelled appropriately.

SQUEEZE was applied and the electron count of 96 electrons per unit cell could
 correspond to a large number of possible combinations of solvent, likely to
 be CH2Cl2, MeOH and water. Hence corresponding to the electron counts in the
 squeeze eight water molecules could be accounted and the molecular formula 
in the INS file was modified. The H atom bond to the Ru atom included in the
 molecular formula and refined) 

whereas triflate ions could be located satisfactorily. 
;
_refine_diff_density_max 0.661
_refine_diff_density_min -0.365
_refine_diff_density_rms 0.087
_refine_ls_extinction_method none
_refine_ls_goodness_of_fit_ref 0.900
_refine_ls_hydrogen_treatment constr
_refine_ls_matrix_type full
_refine_ls_number_parameters 688
_refine_ls_number_reflns 8401
_refine_ls_number_restraints 0
_refine_ls_restrained_S_all 0.900
_refine_ls_R_factor_all 0.0689
_refine_ls_R_factor_gt 0.0423
_refine_ls_shift/su_max 0.001
_refine_ls_shift/su_mean 0.000
_refine_ls_structure_factor_coef Fsqd
_refine_ls_weighting_details 'calc w=1/[\s^2^(Fo^2^)+(0.0433P)^2^+0.0000P] where P=(Fo^2^+2Fc^2^)/3'
_refine_ls_weighting_scheme calc
_refine_ls_wR_factor_gt 0.0942
_refine_ls_wR_factor_ref 0.1004
_reflns_number_gt 5488
_reflns_number_total 8401
_reflns_threshold_expression >2\s(I)
_cod_data_source_file c4dt00295d2.cif
_cod_data_source_block 11c
_cod_depositor_comments
;
The following automatic conversions were performed:

'_symmetry_cell_setting' value 'Monoclinic' changed to 'monoclinic'
according to
/usr/data/users/saulius/crontab/automatic-downloads/rss-feeds/RSC/lib/dictionaries/cif_core.dic
dictionary named 'cif_core.dic' version 2.4.2 from 2011-04-26.

Automatic conversion script
Id: cif_fix_values 2281 2013-09-26 08:29:07Z andrius 

 Adding full bibliography for 7031571--7031581.cif.
;
_cod_original_cell_volume 10127(3)
_cod_original_sg_symbol_H-M 'C 2/c'
_cod_database_code 7031580

loop_
_symmetry_equiv_pos_as_xyz
'x, y, z'
'-x, y, -z+1/2'
'x+1/2, y+1/2, z'
'-x+1/2, y+1/2, -z+1/2'
'-x, -y, -z'
'x, -y, z-1/2'
'-x+1/2, -y+1/2, -z'
'x+1/2, -y+1/2, z-1/2'

loop_
_atom_site_label
_atom_site_type_symbol
_atom_site_fract_x
_atom_site_fract_y
_atom_site_fract_z
_atom_site_U_iso_or_equiv
_atom_site_adp_type
_atom_site_occupancy
_atom_site_symmetry_multiplicity
_atom_site_calc_flag
_atom_site_refinement_flags
C1 C 0.57279(13) 0.6272(4) 0.1127(2) 0.0303(11) Uani 1 1 d .
C2 C 0.56367(12) 0.5240(4) 0.09876(19) 0.0254(10) Uani 1 1 d .
C3 C 0.59385(12) 0.4456(3) 0.12007(18) 0.0224(9) Uani 1 1 d .
C4 C 0.63506(12) 0.4804(3) 0.15398(19) 0.0231(10) Uani 1 1 d .
C5 C 0.64520(12) 0.5831(4) 0.1685(2) 0.0272(10) Uani 1 1 d .
C6 C 0.61450(13) 0.6574(4) 0.1483(2) 0.0302(11) Uani 1 1 d .
C12 C 0.52866(12) 0.2942(4) 0.09206(19) 0.0244(10) Uani 1 1 d .
C13 C 0.66550(12) 0.2845(4) 0.2676(2) 0.0277(10) Uani 1 1 d .
H13 H 0.6431 0.3328 0.2479 0.033 Uiso 1 1 calc R
C16 C 0.72885(13) 0.1459(4) 0.3246(2) 0.0353(12) Uani 1 1 d .
H16 H 0.7508 0.0963 0.3436 0.042 Uiso 1 1 calc R
C17 C 0.70088(12) 0.1388(4) 0.26272(19) 0.0260(10) Uani 1 1 d .
C18 C 0.70058(12) 0.0514(4) 0.2245(2) 0.0256(10) Uani 1 1 d .
C19 C 0.73314(13) -0.0219(4) 0.2436(2) 0.0337(12) Uani 1 1 d .
H19 H 0.7580 -0.0134 0.2818 0.040 Uiso 1 1 calc R
C20 C 0.72916(14) -0.1050(4) 0.2074(2) 0.0363(12) Uani 1 1 d .
H20 H 0.7514 -0.1541 0.2199 0.044 Uiso 1 1 calc R
C21 C 0.69266(14) -0.1181(4) 0.1525(2) 0.0366(12) Uani 1 1 d .
H21 H 0.6890 -0.1768 0.1272 0.044 Uiso 1 1 calc R
C22 C 0.66146(13) -0.0426(4) 0.1352(2) 0.0295(11) Uani 1 1 d .
H22 H 0.6360 -0.0516 0.0980 0.035 Uiso 1 1 calc R
C29 C 0.69993(12) 0.2723(3) 0.0831(2) 0.0243(10) Uani 1 1 d .
C30 C 0.70633(13) 0.3076(4) 0.0350(2) 0.0268(10) Uani 1 1 d .
C31 C 0.64685(12) 0.1097(3) 0.02066(19) 0.0239(10) Uani 1 1 d .
C32 C 0.68201(13) 0.0472(4) 0.0358(2) 0.0300(11) Uani 1 1 d .
C36 C 0.61120(14) 0.0844(4) -0.0332(2) 0.0303(11) Uani 1 1 d .
C37 C 0.73489(13) 0.2778(4) 0.1404(2) 0.0285(11) Uani 1 1 d .
C38 C 0.77337(13) 0.3159(4) 0.1505(2) 0.0327(12) Uani 1 1 d .
C39 C 0.77745(13) 0.3527(4) 0.1018(2) 0.0346(12) Uani 1 1 d .
C40 C 0.74392(13) 0.3487(4) 0.0437(2) 0.0285(11) Uani 1 1 d .
C50 C 0.82849(17) 0.1027(5) 0.5271(3) 0.0498(15) Uani 1 1 d .
C52 C 0.57051(12) 0.3230(4) 0.01779(18) 0.0256(10) Uani 1 1 d .
H52A H 0.5523 0.2662 -0.0082 0.031 Uiso 1 1 calc R
H52B H 0.5562 0.3899 0.0010 0.031 Uiso 1 1 calc R
C53 C 0.61344(12) 0.3204(4) 0.01859(19) 0.0249(10) Uani 1 1 d .
H53A H 0.6273 0.3889 0.0320 0.030 Uiso 1 1 calc R
H53B H 0.6089 0.3075 -0.0235 0.030 Uiso 1 1 calc R
C55 C 0.55056(15) 0.1589(4) 0.2499(2) 0.0383(12) Uani 1 1 d .
H55A H 0.5257 0.1196 0.2211 0.057 Uiso 1 1 calc R
H55B H 0.5417 0.2253 0.2592 0.057 Uiso 1 1 calc R
H55C H 0.5661 0.1190 0.2878 0.057 Uiso 1 1 calc R
C56 C 0.53309(14) -0.0275(4) 0.0973(2) 0.0348(11) Uani 1 1 d .
H56A H 0.5433 -0.0055 0.0688 0.052 Uiso 1 1 calc R
H56B H 0.5028 -0.0421 0.0742 0.052 Uiso 1 1 calc R
H56C H 0.5481 -0.0903 0.1190 0.052 Uiso 1 1 calc R
C60 C 0.51854(13) 0.3367(4) 0.1353(2) 0.0313(11) Uani 1 1 d .
C61 C 0.49815(12) 0.2276(4) 0.0497(2) 0.0278(11) Uani 1 1 d .
C62 C 0.46054(13) 0.2072(4) 0.0493(2) 0.0398(13) Uani 1 1 d .
C63 C 0.45131(13) 0.2531(4) 0.0911(2) 0.0380(13) Uani 1 1 d .
C64 C 0.48053(14) 0.3178(4) 0.1341(2) 0.0368(13) Uani 1 1 d .
C65 C 0.68233(14) -0.0322(4) -0.0005(2) 0.0359(12) Uani 1 1 d .
C66 C 0.64655(17) -0.0520(4) -0.0552(3) 0.0455(14) Uani 1 1 d .
C67 C 0.61112(15) 0.0057(4) -0.0711(2) 0.0361(12) Uani 1 1 d .
C68 C 0.72477(14) 0.2257(5) 0.3589(2) 0.0407(13) Uani 1 1 d .
H68 H 0.7440 0.2320 0.4015 0.049 Uiso 1 1 calc R
C69 C 0.69234(14) 0.2959(4) 0.3303(2) 0.0391(13) Uani 1 1 d .
H69 H 0.6884 0.3506 0.3528 0.047 Uiso 1 1 calc R
C70 C 0.59669(15) -0.0678(4) 0.2531(2) 0.0412(13) Uani 1 1 d .
H70A H 0.6066 -0.0458 0.2957 0.062 Uiso 1 1 calc R
H70B H 0.6070 -0.1380 0.2526 0.062 Uiso 1 1 calc R
H70C H 0.5658 -0.0677 0.2312 0.062 Uiso 1 1 calc R
O1 O 0.54040(8) 0.0537(2) 0.14091(13) 0.0256(7) Uani 1 1 d .
O2 O 0.57742(8) 0.1777(2) 0.22255(13) 0.0284(7) Uani 1 1 d .
O3 O 0.61225(8) 0.0026(3) 0.22347(14) 0.0313(8) Uani 1 1 d .
O4 O 0.82190(10) 0.0387(3) 0.42571(15) 0.0463(9) Uani 1 1 d .
O5 O 0.84500(14) 0.2151(3) 0.45672(19) 0.0619(11) Uani 1 1 d .
O6 O 0.89167(10) 0.0722(3) 0.50789(18) 0.0577(11) Uani 1 1 d .
F1 F 0.54226(8) 0.6987(2) 0.09129(13) 0.0437(7) Uani 1 1 d .
F2 F 0.52271(7) 0.5007(2) 0.06228(11) 0.0326(6) Uani 1 1 d .
F3 F 0.66758(6) 0.41374(19) 0.17367(11) 0.0277(6) Uani 1 1 d .
F4 F 0.68570(7) 0.6127(2) 0.20203(12) 0.0391(7) Uani 1 1 d .
F5 F 0.62272(8) 0.7570(2) 0.16230(14) 0.0469(7) Uani 1 1 d .
F7 F 0.47284(9) 0.3632(3) 0.17704(15) 0.0533(9) Uani 1 1 d .
F8 F 0.41633(9) 0.2318(3) 0.09360(17) 0.0704(11) Uani 1 1 d .
F9 F 0.43322(8) 0.1405(3) 0.00739(14) 0.0531(8) Uani 1 1 d .
F10 F 0.50573(7) 0.1753(2) 0.00903(11) 0.0347(6) Uani 1 1 d .
F11 F 0.57471(8) 0.1354(2) -0.05093(11) 0.0380(7) Uani 1 1 d .
F12 F 0.57541(9) -0.0140(3) -0.12351(13) 0.0526(8) Uani 1 1 d .
F13 F 0.64693(11) -0.1230(3) -0.09470(16) 0.0656(10) Uani 1 1 d .
F14 F 0.71707(8) -0.0898(2) 0.01637(15) 0.0517(8) Uani 1 1 d .
F15 F 0.67519(7) 0.2973(2) -0.02384(11) 0.0356(7) Uani 1 1 d .
F16 F 0.71774(7) 0.0629(2) 0.08929(12) 0.0341(6) Uani 1 1 d .
F17 F 0.73280(7) 0.2376(2) 0.18958(11) 0.0331(6) Uani 1 1 d .
F18 F 0.80670(7) 0.3151(2) 0.20680(12) 0.0444(8) Uani 1 1 d .
F19 F 0.81455(8) 0.3901(3) 0.11040(14) 0.0501(8) Uani 1 1 d .
F20 F 0.74838(8) 0.3792(2) -0.00471(12) 0.0387(7) Uani 1 1 d .
F30 F 0.85078(13) 0.1559(3) 0.57770(18) 0.0805(13) Uani 1 1 d .
F31 F 0.78911(13) 0.1333(5) 0.5021(2) 0.126(2) Uani 1 1 d .
F32 F 0.82868(13) 0.0063(3) 0.54551(16) 0.0850(13) Uani 1 1 d .
F50 F 0.54645(8) 0.3980(2) 0.18029(11) 0.0344(6) Uani 1 1 d .
P1 P 0.64838(3) 0.21866(9) 0.07052(5) 0.0218(2) Uani 1 1 d .
P3 P 0.58078(3) 0.30693(9) 0.09714(5) 0.0205(2) Uani 1 1 d .
P4 P 0.58690(3) 0.09881(9) 0.18148(5) 0.0221(3) Uani 1 1 d .
S1 S 0.84954(4) 0.10775(10) 0.47375(6) 0.0370(3) Uani 1 1 d .
Ru Ru 0.624511(9) 0.17079(3) 0.139268(16) 0.01942(10) Uani 1 1 d .
N1 N 0.66959(9) 0.2096(3) 0.23403(15) 0.0225(8) Uani 1 1 d .
N2 N 0.66608(10) 0.0426(3) 0.16923(16) 0.0231(8) Uani 1 1 d .

loop_
_atom_site_aniso_label
_atom_site_aniso_U_11
_atom_site_aniso_U_22
_atom_site_aniso_U_33
_atom_site_aniso_U_23
_atom_site_aniso_U_13
_atom_site_aniso_U_12
C1 0.026(2) 0.028(3) 0.034(3) 0.007(2) 0.012(2) 0.009(2)
C2 0.023(2) 0.030(3) 0.023(2) -0.0016(19) 0.0107(18) -0.0007(19)
C3 0.026(2) 0.022(3) 0.023(2) -0.0002(18) 0.0146(18) -0.0015(18)
C4 0.021(2) 0.023(3) 0.029(2) 0.0032(19) 0.0154(19) 0.0041(18)
C5 0.025(2) 0.022(3) 0.034(3) 0.000(2) 0.014(2) -0.0018(19)
C6 0.035(2) 0.019(3) 0.037(3) -0.002(2) 0.017(2) -0.006(2)
C12 0.019(2) 0.029(3) 0.027(2) 0.008(2) 0.0125(19) 0.0077(18)
C13 0.022(2) 0.037(3) 0.030(2) 0.000(2) 0.016(2) -0.0049(19)
C16 0.023(2) 0.047(4) 0.031(3) 0.010(2) 0.009(2) 0.003(2)
C17 0.015(2) 0.035(3) 0.030(2) 0.005(2) 0.0125(19) -0.0017(18)
C18 0.017(2) 0.030(3) 0.032(3) 0.009(2) 0.0139(19) -0.0003(18)
C19 0.021(2) 0.036(3) 0.046(3) 0.014(2) 0.017(2) 0.004(2)
C20 0.029(2) 0.031(3) 0.056(3) 0.015(3) 0.026(2) 0.012(2)
C21 0.041(3) 0.025(3) 0.060(3) 0.003(2) 0.037(3) 0.002(2)
C22 0.025(2) 0.029(3) 0.041(3) 0.004(2) 0.021(2) -0.0017(19)
C29 0.025(2) 0.018(3) 0.035(3) -0.0025(19) 0.019(2) -0.0029(18)
C30 0.032(2) 0.025(3) 0.032(3) -0.002(2) 0.022(2) 0.0005(19)
C31 0.028(2) 0.022(3) 0.029(2) -0.0030(19) 0.0193(19) -0.0070(18)
C32 0.036(3) 0.026(3) 0.041(3) 0.001(2) 0.029(2) -0.007(2)
C36 0.040(3) 0.026(3) 0.034(3) -0.005(2) 0.025(2) -0.007(2)
C37 0.034(2) 0.030(3) 0.032(3) -0.002(2) 0.024(2) -0.003(2)
C38 0.024(2) 0.036(3) 0.041(3) -0.010(2) 0.018(2) -0.009(2)
C39 0.029(2) 0.036(3) 0.051(3) -0.006(2) 0.029(2) -0.011(2)
C40 0.036(2) 0.020(3) 0.042(3) 0.001(2) 0.029(2) -0.0032(19)
C50 0.050(3) 0.054(4) 0.045(3) 0.004(3) 0.022(3) -0.010(3)
C52 0.024(2) 0.029(3) 0.022(2) -0.002(2) 0.0092(18) 0.0050(19)
C53 0.028(2) 0.028(3) 0.023(2) 0.0000(19) 0.0162(19) 0.0010(19)
C55 0.045(3) 0.043(3) 0.046(3) 0.017(2) 0.037(2) 0.017(2)
C56 0.035(2) 0.028(3) 0.038(3) -0.005(2) 0.014(2) -0.010(2)
C60 0.028(2) 0.028(3) 0.038(3) 0.011(2) 0.016(2) 0.005(2)
C61 0.020(2) 0.028(3) 0.034(3) 0.006(2) 0.012(2) 0.0035(19)
C62 0.021(2) 0.036(3) 0.050(3) 0.010(3) 0.007(2) -0.001(2)
C63 0.021(2) 0.041(3) 0.058(3) 0.022(3) 0.024(2) 0.007(2)
C64 0.036(3) 0.042(4) 0.047(3) 0.021(3) 0.032(2) 0.020(2)
C65 0.042(3) 0.024(3) 0.062(3) -0.013(2) 0.041(3) -0.009(2)
C66 0.069(4) 0.026(3) 0.069(4) -0.023(3) 0.055(3) -0.019(3)
C67 0.044(3) 0.039(3) 0.032(3) -0.013(2) 0.024(2) -0.011(2)
C68 0.032(3) 0.063(4) 0.024(3) 0.001(3) 0.010(2) -0.007(2)
C69 0.034(3) 0.060(4) 0.025(3) -0.008(2) 0.015(2) -0.010(2)
C70 0.043(3) 0.039(3) 0.052(3) 0.020(3) 0.031(3) 0.009(2)
O1 0.0202(14) 0.0266(19) 0.0329(17) -0.0010(14) 0.0151(13) -0.0013(12)
O2 0.0261(15) 0.039(2) 0.0281(16) -0.0018(14) 0.0190(13) -0.0020(13)
O3 0.0248(15) 0.036(2) 0.0373(18) 0.0137(15) 0.0183(14) 0.0063(13)
O4 0.0401(19) 0.052(3) 0.043(2) -0.0025(18) 0.0172(17) 0.0004(17)
O5 0.104(3) 0.030(2) 0.079(3) 0.011(2) 0.066(3) 0.003(2)
O6 0.0308(18) 0.057(3) 0.076(3) -0.034(2) 0.0178(18) -0.0042(17)
F1 0.0362(15) 0.0259(18) 0.0573(19) 0.0050(13) 0.0126(14) 0.0097(12)
F2 0.0226(12) 0.0282(17) 0.0345(15) 0.0002(11) 0.0035(11) 0.0036(10)
F3 0.0204(11) 0.0232(15) 0.0387(14) -0.0006(11) 0.0135(11) -0.0007(10)
F4 0.0244(13) 0.0287(18) 0.0574(18) -0.0048(13) 0.0139(13) -0.0057(11)
F5 0.0455(16) 0.0271(19) 0.063(2) -0.0073(14) 0.0220(15) -0.0057(12)
F7 0.0592(19) 0.058(2) 0.072(2) 0.0153(17) 0.0552(18) 0.0162(15)
F8 0.0374(16) 0.092(3) 0.090(3) 0.038(2) 0.0369(18) 0.0111(17)
F9 0.0308(15) 0.054(2) 0.063(2) 0.0026(16) 0.0126(14) -0.0147(13)
F10 0.0289(13) 0.0324(17) 0.0358(15) -0.0046(12) 0.0098(12) -0.0064(11)
F11 0.0361(14) 0.0379(18) 0.0341(15) -0.0111(12) 0.0120(12) 0.0010(12)
F12 0.069(2) 0.052(2) 0.0401(17) -0.0201(15) 0.0286(16) -0.0123(15)
F13 0.086(2) 0.055(2) 0.085(2) -0.0355(19) 0.064(2) -0.0228(18)
F14 0.0494(17) 0.0330(19) 0.095(2) -0.0169(16) 0.0527(18) -0.0032(14)
F15 0.0372(14) 0.0451(19) 0.0312(15) 0.0014(12) 0.0216(12) -0.0033(12)
F16 0.0304(13) 0.0245(16) 0.0553(18) -0.0017(13) 0.0268(13) -0.0007(11)
F17 0.0254(13) 0.0449(19) 0.0306(15) 0.0007(12) 0.0145(11) -0.0072(11)
F18 0.0261(13) 0.068(2) 0.0396(16) -0.0079(14) 0.0160(13) -0.0115(13)
F19 0.0399(15) 0.060(2) 0.0604(19) -0.0054(16) 0.0320(15) -0.0180(14)
F20 0.0456(15) 0.0385(18) 0.0490(17) 0.0037(13) 0.0364(14) -0.0035(12)
F30 0.120(3) 0.078(3) 0.082(3) -0.037(2) 0.080(3) -0.049(2)
F31 0.071(3) 0.233(7) 0.113(4) 0.062(4) 0.075(3) 0.056(3)
F32 0.133(3) 0.061(3) 0.067(2) 0.000(2) 0.053(2) -0.046(2)
F50 0.0407(14) 0.0387(18) 0.0311(14) 0.0001(12) 0.0230(12) 0.0031(12)
P1 0.0214(5) 0.0217(7) 0.0262(6) -0.0025(5) 0.0145(5) -0.0025(4)
P3 0.0173(5) 0.0239(7) 0.0216(6) -0.0011(5) 0.0102(4) 0.0006(4)
P4 0.0180(5) 0.0252(7) 0.0250(6) 0.0027(5) 0.0119(5) 0.0014(4)
S1 0.0382(7) 0.0318(8) 0.0501(8) -0.0045(6) 0.0284(6) -0.0005(5)
Ru 0.01591(16) 0.0210(2) 0.02333(18) 0.00037(15) 0.01097(13) 0.00045(14)
N1 0.0164(16) 0.031(2) 0.0217(19) -0.0007(16) 0.0107(15) -0.0034(15)
N2 0.0222(17) 0.020(2) 0.034(2) 0.0024(16) 0.0194(17) -0.0033(15)

loop_
_atom_type_symbol
_atom_type_description
_atom_type_scat_dispersion_real
_atom_type_scat_dispersion_imag
_atom_type_scat_source
C C 0.0033 0.0016 'International Tables Vol C Tables 4.2.6.8 and 6.1.1.4'
H H 0.0000 0.0000 'International Tables Vol C Tables 4.2.6.8 and 6.1.1.4'
O O 0.0106 0.0060 'International Tables Vol C Tables 4.2.6.8 and 6.1.1.4'
F F 0.0171 0.0103 'International Tables Vol C Tables 4.2.6.8 and 6.1.1.4'
P P 0.1023 0.0942 'International Tables Vol C Tables 4.2.6.8 and 6.1.1.4'
S S 0.1246 0.1234 'International Tables Vol C Tables 4.2.6.8 and 6.1.1.4'
Ru Ru -1.2594 0.8363 'International Tables Vol C Tables 4.2.6.8 and 6.1.1.4'
N N 0.0061 0.0033 'International Tables Vol C Tables 4.2.6.8 and 6.1.1.4'

loop_
_geom_angle_atom_site_label_1
_geom_angle_atom_site_label_2
_geom_angle_atom_site_label_3
_geom_angle
F1 C1 C2 120.9(4)
F1 C1 C6 119.8(4)
C2 C1 C6 119.2(4)
F2 C2 C1 116.0(4)
F2 C2 C3 120.2(4)
C1 C2 C3 123.8(4)
C4 C3 C2 114.5(4)
C4 C3 P3 122.4(3)
C2 C3 P3 122.7(3)
F3 C4 C5 116.2(3)
F3 C4 C3 120.8(4)
C5 C4 C3 123.0(4)
F4 C5 C6 118.7(4)
F4 C5 C4 120.6(4)
C6 C5 C4 120.7(4)
F5 C6 C5 122.8(4)
F5 C6 C1 118.5(4)
C5 C6 C1 118.7(4)
C61 C12 C60 114.6(4)
C61 C12 P3 121.5(3)
C60 C12 P3 123.1(3)
N1 C13 C69 123.3(4)
C17 C16 C68 119.7(4)
N1 C17 C16 121.5(4)
N1 C17 C18 115.4(4)
C16 C17 C18 123.0(4)
N2 C18 C19 120.5(4)
N2 C18 C17 116.1(4)
C19 C18 C17 123.4(4)
C20 C19 C18 119.9(4)
C19 C20 C21 119.8(4)
C20 C21 C22 118.1(5)
N2 C22 C21 122.4(4)
C37 C29 C30 114.9(4)
C37 C29 P1 122.8(3)
C30 C29 P1 122.4(3)
F15 C30 C40 117.3(4)
F15 C30 C29 119.7(4)
C40 C30 C29 122.9(4)
C36 C31 C32 115.7(4)
C36 C31 P1 122.8(3)
C32 C31 P1 121.5(3)
F16 C32 C65 117.0(4)
F16 C32 C31 119.9(4)
C65 C32 C31 123.1(4)
F11 C36 C67 116.9(4)
F11 C36 C31 121.1(4)
C67 C36 C31 122.0(4)
F17 C37 C38 117.0(4)
F17 C37 C29 119.3(4)
C38 C37 C29 123.5(4)
F18 C38 C39 120.1(4)
F18 C38 C37 120.9(4)
C39 C38 C37 119.1(4)
F19 C39 C38 120.2(4)
F19 C39 C40 119.8(4)
C38 C39 C40 120.0(4)
F20 C40 C39 120.3(4)
F20 C40 C30 120.0(4)
C39 C40 C30 119.5(4)
F31 C50 F30 109.1(6)
F31 C50 F32 105.8(5)
F30 C50 F32 105.1(5)
F31 C50 S1 112.4(4)
F30 C50 S1 113.5(4)
F32 C50 S1 110.5(4)
C53 C52 P3 107.2(3)
C52 C53 P1 111.9(3)
F50 C60 C64 117.8(4)
F50 C60 C12 119.9(4)
C64 C60 C12 122.3(5)
F10 C61 C62 116.7(4)
F10 C61 C12 120.2(3)
C62 C61 C12 123.0(4)
F9 C62 C63 120.5(4)
F9 C62 C61 119.0(5)
C63 C62 C61 120.5(5)
F8 C63 C62 121.9(5)
F8 C63 C64 119.4(5)
C62 C63 C64 118.5(4)
F7 C64 C63 120.3(4)
F7 C64 C60 118.7(5)
C63 C64 C60 121.0(5)
F14 C65 C32 120.6(4)
F14 C65 C66 120.2(4)
C32 C65 C66 119.2(4)
F13 C66 C67 119.6(5)
F13 C66 C65 120.8(5)
C67 C66 C65 119.5(5)
F12 C67 C66 120.6(4)
F12 C67 C36 119.0(4)
C66 C67 C36 120.4(5)
C69 C68 C16 118.9(4)
C68 C69 C13 118.3(5)
C56 O1 P4 120.0(2)
C55 O2 P4 126.3(3)
C70 O3 P4 125.5(3)
C53 P1 C31 106.2(2)
C53 P1 C29 98.56(19)
C31 P1 C29 95.96(18)
C53 P1 Ru 109.24(13)
C31 P1 Ru 112.47(14)
C29 P1 Ru 131.47(15)
C52 P3 C12 105.05(19)
C52 P3 C3 96.4(2)
C12 P3 C3 102.07(19)
C52 P3 Ru 108.91(14)
C12 P3 Ru 115.58(15)
C3 P3 Ru 125.73(13)
O2 P4 O3 108.15(17)
O2 P4 O1 98.85(15)
O3 P4 O1 103.41(17)
O2 P4 Ru 113.10(13)
O3 P4 Ru 109.54(11)
O1 P4 Ru 122.54(11)
O6 S1 O5 115.3(2)
O6 S1 O4 114.6(2)
O5 S1 O4 114.6(3)
O6 S1 C50 104.8(3)
O5 S1 C50 102.7(3)
O4 S1 C50 102.4(2)
N2 Ru N1 76.14(14)
N2 Ru P3 173.32(10)
N1 Ru P3 108.57(10)
N2 Ru P4 89.93(9)
N1 Ru P4 84.34(9)
P3 Ru P4 95.21(4)
N2 Ru P1 90.93(9)
N1 Ru P1 112.32(9)
P3 Ru P1 82.90(4)
P4 Ru P1 163.01(4)
C13 N1 C17 118.2(4)
C13 N1 Ru 126.3(3)
C17 N1 Ru 114.6(3)
C22 N2 C18 119.0(4)
C22 N2 Ru 124.2(3)
C18 N2 Ru 116.7(3)

loop_
_geom_bond_atom_site_label_1
_geom_bond_atom_site_label_2
_geom_bond_distance
C1 F1 1.338(5)
C1 C2 1.374(7)
C1 C6 1.390(6)
C2 F2 1.349(5)
C2 C3 1.392(6)
C3 C4 1.389(6)
C3 P3 1.866(4)
C4 F3 1.344(5)
C4 C5 1.375(6)
C5 F4 1.347(5)
C5 C6 1.366(6)
C6 F5 1.326(5)
C12 C61 1.397(6)
C12 C60 1.397(6)
C12 P3 1.831(4)
C13 N1 1.328(6)
C13 C69 1.392(6)
C16 C17 1.380(6)
C16 C68 1.386(7)
C17 N1 1.360(6)
C17 C18 1.468(6)
C18 N2 1.347(5)
C18 C19 1.402(6)
C19 C20 1.360(7)
C20 C21 1.382(7)
C21 C22 1.392(6)
C22 N2 1.345(6)
C29 C37 1.381(6)
C29 C30 1.394(6)
C29 P1 1.866(4)
C30 F15 1.358(5)
C30 C40 1.374(6)
C31 C36 1.381(6)
C31 C32 1.395(6)
C31 P1 1.854(4)
C32 F16 1.353(5)
C32 C65 1.366(7)
C36 F11 1.344(5)
C36 C67 1.379(6)
C37 F17 1.357(5)
C37 C38 1.380(6)
C38 F18 1.340(5)
C38 C39 1.366(7)
C39 F19 1.341(5)
C39 C40 1.371(7)
C40 F20 1.343(5)
C50 F31 1.312(6)
C50 F30 1.315(6)
C50 F32 1.322(7)
C50 S1 1.810(6)
C52 C53 1.540(5)
C52 P3 1.830(4)
C53 P1 1.850(4)
C55 O2 1.442(5)
C56 O1 1.436(5)
C60 F50 1.346(5)
C60 C64 1.379(6)
C61 F10 1.343(5)
C61 C62 1.377(6)
C62 F9 1.347(6)
C62 C63 1.366(7)
C63 F8 1.321(5)
C63 C64 1.368(8)
C64 F7 1.353(6)
C65 F14 1.341(5)
C65 C66 1.380(7)
C66 F13 1.344(6)
C66 C67 1.365(7)
C67 F12 1.349(5)
C68 C69 1.379(7)
C70 O3 1.439(5)
O1 P4 1.599(3)
O2 P4 1.586(3)
O3 P4 1.597(3)
O4 S1 1.440(4)
O5 S1 1.432(4)
O6 S1 1.419(4)
P1 Ru 2.3269(11)
P3 Ru 2.2561(11)
P4 Ru 2.2681(11)
Ru N2 2.115(4)
Ru N1 2.184(3)

loop_
_geom_torsion_atom_site_label_1
_geom_torsion_atom_site_label_2
_geom_torsion_atom_site_label_3
_geom_torsion_atom_site_label_4
_geom_torsion
F1 C1 C2 F2 0.7(6)
C6 C1 C2 F2 -177.9(4)
F1 C1 C2 C3 -179.2(4)
C6 C1 C2 C3 2.3(7)
F2 C2 C3 C4 176.2(3)
C1 C2 C3 C4 -3.9(6)
F2 C2 C3 P3 3.3(5)
C1 C2 C3 P3 -176.9(3)
C2 C3 C4 F3 -175.2(4)
P3 C3 C4 F3 -2.3(5)
C2 C3 C4 C5 3.6(6)
P3 C3 C4 C5 176.6(3)
F3 C4 C5 F4 -1.7(6)
C3 C4 C5 F4 179.4(4)
F3 C4 C5 C6 177.2(4)
C3 C4 C5 C6 -1.7(7)
F4 C5 C6 F5 -2.6(7)
C4 C5 C6 F5 178.5(4)
F4 C5 C6 C1 178.7(4)
C4 C5 C6 C1 -0.2(7)
F1 C1 C6 F5 2.7(6)
C2 C1 C6 F5 -178.8(4)
F1 C1 C6 C5 -178.6(4)
C2 C1 C6 C5 0.0(7)
C68 C16 C17 N1 1.1(7)
C68 C16 C17 C18 -174.1(4)
N1 C17 C18 N2 -10.2(5)
C16 C17 C18 N2 165.3(4)
N1 C17 C18 C19 171.7(4)
C16 C17 C18 C19 -12.8(6)
N2 C18 C19 C20 -2.9(6)
C17 C18 C19 C20 175.1(4)
C18 C19 C20 C21 -1.2(7)
C19 C20 C21 C22 1.9(7)
C20 C21 C22 N2 1.5(7)
C37 C29 C30 F15 174.2(4)
P1 C29 C30 F15 -4.2(6)
C37 C29 C30 C40 -2.6(7)
P1 C29 C30 C40 179.0(4)
C36 C31 C32 F16 -176.8(4)
P1 C31 C32 F16 2.8(6)
C36 C31 C32 C65 2.0(7)
P1 C31 C32 C65 -178.5(4)
C32 C31 C36 F11 176.3(4)
P1 C31 C36 F11 -3.2(6)
C32 C31 C36 C67 -3.2(7)
P1 C31 C36 C67 177.3(4)
C30 C29 C37 F17 -174.7(4)
P1 C29 C37 F17 3.7(6)
C30 C29 C37 C38 0.7(7)
P1 C29 C37 C38 179.1(4)
F17 C37 C38 F18 -1.5(7)
C29 C37 C38 F18 -177.0(4)
F17 C37 C38 C39 177.0(4)
C29 C37 C38 C39 1.5(7)
F18 C38 C39 F19 -1.4(7)
C37 C38 C39 F19 -179.9(4)
F18 C38 C39 C40 176.7(4)
C37 C38 C39 C40 -1.8(7)
F19 C39 C40 F20 1.9(7)
C38 C39 C40 F20 -176.2(4)
F19 C39 C40 C30 178.1(4)
C38 C39 C40 C30 0.1(7)
F15 C30 C40 F20 1.7(6)
C29 C30 C40 F20 178.6(4)
F15 C30 C40 C39 -174.6(4)
C29 C30 C40 C39 2.3(7)
P3 C52 C53 P1 41.9(4)
C61 C12 C60 F50 176.8(4)
P3 C12 C60 F50 6.3(6)
C61 C12 C60 C64 -3.0(6)
P3 C12 C60 C64 -173.5(4)
C60 C12 C61 F10 -174.4(4)
P3 C12 C61 F10 -3.8(6)
C60 C12 C61 C62 1.7(7)
P3 C12 C61 C62 172.4(4)
F10 C61 C62 F9 -2.5(6)
C12 C61 C62 F9 -178.8(4)
F10 C61 C62 C63 176.7(4)
C12 C61 C62 C63 0.4(7)
F9 C62 C63 F8 2.1(7)
C61 C62 C63 F8 -177.0(4)
F9 C62 C63 C64 177.9(4)
C61 C62 C63 C64 -1.3(7)
F8 C63 C64 F7 -2.9(7)
C62 C63 C64 F7 -178.8(4)
F8 C63 C64 C60 175.9(4)
C62 C63 C64 C60 0.0(7)
F50 C60 C64 F7 1.3(6)
C12 C60 C64 F7 -178.9(4)
F50 C60 C64 C63 -177.5(4)
C12 C60 C64 C63 2.3(7)
F16 C32 C65 F14 -1.3(7)
C31 C32 C65 F14 179.9(4)
F16 C32 C65 C66 179.5(4)
C31 C32 C65 C66 0.7(7)
F14 C65 C66 F13 -5.5(7)
C32 C65 C66 F13 173.7(4)
F14 C65 C66 C67 178.5(5)
C32 C65 C66 C67 -2.3(8)
F13 C66 C67 F12 5.9(8)
C65 C66 C67 F12 -178.1(4)
F13 C66 C67 C36 -175.0(4)
C65 C66 C67 C36 1.1(8)
F11 C36 C67 F12 1.4(7)
C31 C36 C67 F12 -179.0(4)
F11 C36 C67 C66 -177.8(4)
C31 C36 C67 C66 1.8(8)
C17 C16 C68 C69 0.7(7)
C16 C68 C69 C13 -1.2(7)
N1 C13 C69 C68 -0.1(7)
C52 C53 P1 C31 102.5(3)
C52 C53 P1 C29 -158.7(3)
C52 C53 P1 Ru -19.1(3)
C36 C31 P1 C53 -34.0(4)
C32 C31 P1 C53 146.5(4)
C36 C31 P1 C29 -134.7(4)
C32 C31 P1 C29 45.7(4)
C36 C31 P1 Ru 85.5(4)
C32 C31 P1 Ru -94.1(3)
C37 C29 P1 C53 134.7(4)
C30 C29 P1 C53 -47.0(4)
C37 C29 P1 C31 -117.8(4)
C30 C29 P1 C31 60.5(4)
C37 C29 P1 Ru 9.4(5)
C30 C29 P1 Ru -172.3(3)
C53 C52 P3 C12 -173.1(3)
C53 C52 P3 C3 82.5(3)
C53 C52 P3 Ru -48.7(3)
C61 C12 P3 C52 47.4(4)
C60 C12 P3 C52 -142.8(4)
C61 C12 P3 C3 147.5(4)
C60 C12 P3 C3 -42.7(4)
C61 C12 P3 Ru -72.7(4)
C60 C12 P3 Ru 97.2(4)
C4 C3 P3 C52 -101.3(4)
C2 C3 P3 C52 71.1(4)
C4 C3 P3 C12 151.8(3)
C2 C3 P3 C12 -35.9(4)
C4 C3 P3 Ru 17.5(4)
C2 C3 P3 Ru -170.1(3)
C55 O2 P4 O3 -65.7(4)
C55 O2 P4 O1 41.6(4)
C55 O2 P4 Ru 172.8(3)
C70 O3 P4 O2 62.4(4)
C70 O3 P4 O1 -41.8(4)
C70 O3 P4 Ru -174.0(4)
C56 O1 P4 O2 -176.7(3)
C56 O1 P4 O3 -65.6(3)
C56 O1 P4 Ru 58.5(4)
F31 C50 S1 O6 -179.7(5)
F30 C50 S1 O6 55.9(5)
F32 C50 S1 O6 -61.9(4)
F31 C50 S1 O5 59.4(5)
F30 C50 S1 O5 -65.0(5)
F32 C50 S1 O5 177.3(4)
F31 C50 S1 O4 -59.8(5)
F30 C50 S1 O4 175.9(4)
F32 C50 S1 O4 58.1(4)
C52 P3 Ru N2 6.4(8)
C12 P3 Ru N2 124.3(8)
C3 P3 Ru N2 -106.6(8)
C52 P3 Ru N1 140.45(17)
C12 P3 Ru N1 -101.62(18)
C3 P3 Ru N1 27.42(18)
C52 P3 Ru P4 -133.79(15)
C12 P3 Ru P4 -15.86(17)
C3 P3 Ru P4 113.19(16)
C52 P3 Ru P1 29.23(15)
C12 P3 Ru P1 147.16(17)
C3 P3 Ru P1 -83.79(16)
O2 P4 Ru N2 131.51(16)
O3 P4 Ru N2 10.79(17)
O1 P4 Ru N2 -110.43(17)
O2 P4 Ru N1 55.43(16)
O3 P4 Ru N1 -65.28(17)
O1 P4 Ru N1 173.50(17)
O2 P4 Ru P3 -52.77(13)
O3 P4 Ru P3 -173.48(14)
O1 P4 Ru P3 65.30(15)
O2 P4 Ru P1 -135.54(17)
O3 P4 Ru P1 103.75(19)
O1 P4 Ru P1 -17.5(2)
C53 P1 Ru N2 169.36(18)
C31 P1 Ru N2 51.65(17)
C29 P1 Ru N2 -69.4(2)
C53 P1 Ru N1 -115.25(19)
C31 P1 Ru N1 127.03(18)
C29 P1 Ru N1 6.0(2)
C53 P1 Ru P3 -8.05(16)
C31 P1 Ru P3 -125.76(15)
C29 P1 Ru P3 113.2(2)
C53 P1 Ru P4 76.6(2)
C31 P1 Ru P4 -41.2(2)
C29 P1 Ru P4 -162.2(2)
C69 C13 N1 C17 1.9(6)
C69 C13 N1 Ru 170.5(3)
C16 C17 N1 C13 -2.4(6)
C18 C17 N1 C13 173.2(3)
C16 C17 N1 Ru -172.3(3)
C18 C17 N1 Ru 3.2(4)
N2 Ru N1 C13 -166.8(4)
P3 Ru N1 C13 18.2(4)
P4 Ru N1 C13 -75.4(3)
P1 Ru N1 C13 108.0(3)
N2 Ru N1 C17 2.2(3)
P3 Ru N1 C17 -172.8(2)
P4 Ru N1 C17 93.6(3)
P1 Ru N1 C17 -83.0(3)
C21 C22 N2 C18 -5.6(6)
C21 C22 N2 Ru 169.9(3)
C19 C18 N2 C22 6.3(6)
C17 C18 N2 C22 -171.9(4)
C19 C18 N2 Ru -169.5(3)
C17 C18 N2 Ru 12.3(4)
N1 Ru N2 C22 176.5(3)
P3 Ru N2 C22 -48.1(10)
P4 Ru N2 C22 92.3(3)
P1 Ru N2 C22 -70.7(3)
N1 Ru N2 C18 -8.0(3)
P3 Ru N2 C18 127.5(8)
P4 Ru N2 C18 -92.1(3)
P1 Ru N2 C18 104.8(3)

loop_
_platon_squeeze_void_nr
_platon_squeeze_void_average_x
_platon_squeeze_void_average_y
_platon_squeeze_void_average_z
_platon_squeeze_void_volume
_platon_squeeze_void_count_electrons
_platon_squeeze_void_content
1 0.000 0.140 0.250 410 24 ' '
2 0.000 -0.141 0.750 410 24 ' '
3 0.500 0.359 0.750 410 24 ' '
4 0.500 0.640 0.250 410 24 ' '
